data_4068467
loop_
_publ_author_name
'Roering, Andrew J.'
'Maddox, Annalese F.'
'Elrod, L. Taylor'
'Chan, Stephanie M.'
'Ghebreab, Michael B.'
'Donovan, Kyle L.'
'Davidson, Jillian J.'
'Hughes, Russell P.'
'Shalumova, Tamila'
'MacMillan, Samantha N.'
'Tanski, Joseph M.'
'Waterman, Rory'

_publ_section_title
;
 General Preparation of (N3N)ZrX (N3N = N(CH2CH2NSiMe3)33&#x2212;)
 Complexes from a Hydride Surrogate
;
_journal_issue 2
_journal_name_full Organometallics
_journal_page_first 573
_journal_paper_doi 10.1021/om8008684
_journal_volume 28
_journal_year 2009
_chemical_formula_sum 'C27 H49 N4 P Si3 Zr'
_chemical_formula_weight 636.16
_chemical_name_systematic
;

 ?

;
_space_group_IT_number 14
_symmetry_cell_setting monoclinic
_symmetry_space_group_name_Hall '-P 2yn'
_symmetry_space_group_name_H-M 'P 1 21/n 1'
_atom_sites_solution_hydrogens geom
_atom_sites_solution_primary direct
_atom_sites_solution_secondary difmap
_audit_creation_method SHELXL-97
_cell_angle_alpha 90.00
_cell_angle_beta 102.4950(10)
_cell_angle_gamma 90.00
_cell_formula_units_Z 4
_cell_length_a 10.7744(7)
_cell_length_b 16.6480(11)
_cell_length_c 19.3570(12)
_cell_measurement_reflns_used 9031
_cell_measurement_temperature 125(2)
_cell_measurement_theta_max 30.18
_cell_measurement_theta_min 2.35
_cell_volume 3389.9(4)
_computing_cell_refinement 'Bruker SMART'
_computing_data_collection 'Bruker SMART'
_computing_data_reduction 'Bruker SAINT'
_computing_molecular_graphics 'Bruker SHELXTL'
_computing_publication_material 'Bruker SHELXTL'
_computing_structure_refinement 'SHELXL-97 (Sheldrick, 1997)'
_computing_structure_solution 'SHELXS-97 (Sheldrick, 1990)'
_diffrn_ambient_temperature 125(2)
_diffrn_measured_fraction_theta_full 0.998
_diffrn_measured_fraction_theta_max 0.998
_diffrn_measurement_device_type 'CCD area detector'
_diffrn_measurement_method 'phi and omega scans'
_diffrn_radiation_monochromator graphite
_diffrn_radiation_source 'fine-focus sealed tube'
_diffrn_radiation_type MoK\a
_diffrn_radiation_wavelength 0.71073
_diffrn_reflns_av_R_equivalents 0.0314
_diffrn_reflns_av_sigmaI/netI 0.0230
_diffrn_reflns_limit_h_max 14
_diffrn_reflns_limit_h_min -14
_diffrn_reflns_limit_k_max 22
_diffrn_reflns_limit_k_min -22
_diffrn_reflns_limit_l_max 25
_diffrn_reflns_limit_l_min -25
_diffrn_reflns_number 43983
_diffrn_reflns_theta_full 28.28
_diffrn_reflns_theta_max 28.28
_diffrn_reflns_theta_min 1.63
_exptl_absorpt_coefficient_mu 0.499
_exptl_absorpt_correction_T_max 0.9155
_exptl_absorpt_correction_T_min 0.8770
_exptl_absorpt_correction_type empirical
_exptl_absorpt_process_details sadabs
_exptl_crystal_colour red
_exptl_crystal_density_diffrn 1.247
_exptl_crystal_density_method 'not measured'
_exptl_crystal_description bulk
_exptl_crystal_F_000 1344
_exptl_crystal_size_max 0.27
_exptl_crystal_size_mid 0.25
_exptl_crystal_size_min 0.18
_refine_diff_density_max 0.401
_refine_diff_density_min -0.280
_refine_diff_density_rms 0.053
_refine_ls_extinction_method none
_refine_ls_goodness_of_fit_ref 1.045
_refine_ls_hydrogen_treatment constr
_refine_ls_matrix_type full
_refine_ls_number_parameters 334
_refine_ls_number_reflns 8406
_refine_ls_number_restraints 0
_refine_ls_restrained_S_all 1.045
_refine_ls_R_factor_all 0.0310
_refine_ls_R_factor_gt 0.0250
_refine_ls_shift/su_max 0.002
_refine_ls_shift/su_mean 0.000
_refine_ls_structure_factor_coef Fsqd
_refine_ls_weighting_details 'calc w=1/[\s^2^(Fo^2^)+(0.0250P)^2^+1.6292P] where P=(Fo^2^+2Fc^2^)/3'
_refine_ls_weighting_scheme calc
_refine_ls_wR_factor_gt 0.0586
_refine_ls_wR_factor_ref 0.0616
_reflns_number_gt 7367
_reflns_number_total 8406
_reflns_threshold_expression >2sigma(I)
_cod_data_source_file om8008684_si_002.cif
_cod_data_source_block (N3N)ZrPPh2
_cod_depositor_comments
;
The following automatic conversions were performed:

'_symmetry_cell_setting' value 'Monoclinic' changed to 'monoclinic'
according to /home/saulius/struct/CIF-dictionaries/cif_core.dic
dictionary named 'cif_core.dic' version 2.4.2 from 2011-04-26.

Automatic conversion script
Id: cif_fix_values 1715 2011-07-08 13:25:40Z adriana 
;
_cod_original_sg_symbol_H-M P2(1)/n
_cod_database_code 4068467

loop_
_symmetry_equiv_pos_as_xyz
'x, y, z'
'-x+1/2, y+1/2, -z+1/2'
'-x, -y, -z'
'x-1/2, -y-1/2, z-1/2'

loop_
_atom_site_label
_atom_site_type_symbol
_atom_site_fract_x
_atom_site_fract_y
_atom_site_fract_z
_atom_site_U_iso_or_equiv
_atom_site_adp_type
_atom_site_occupancy
_atom_site_symmetry_multiplicity
_atom_site_calc_flag
_atom_site_refinement_flags
Zr Zr 0.874740(12) 0.241129(8) 0.241601(7) 0.01514(4) Uani 1 1 d .
N1 N 0.98474(12) 0.17283(7) 0.32138(7) 0.0216(3) Uani 1 1 d .
N2 N 0.98059(11) 0.29788(7) 0.17761(6) 0.0197(2) Uani 1 1 d .
N3 N 0.76101(11) 0.31856(7) 0.28184(6) 0.0178(2) Uani 1 1 d .
N4 N 1.02262(12) 0.33766(7) 0.31972(7) 0.0213(3) Uani 1 1 d .
P P 0.71870(3) 0.13019(2) 0.165807(19) 0.01801(8) Uani 1 1 d .
Si1 Si 1.04382(4) 0.07643(3) 0.31913(2) 0.02398(9) Uani 1 1 d .
Si2 Si 0.92195(4) 0.35092(3) 0.10002(2) 0.02159(9) Uani 1 1 d .
Si3 Si 0.63835(4) 0.29204(2) 0.32296(2) 0.02048(9) Uani 1 1 d .
C1 C 1.02263(16) 0.21615(10) 0.38962(8) 0.0278(3) Uani 1 1 d .
H1A H 1.0741 0.1806 0.4258 0.033 Uiso 1 1 calc R
H1B H 0.9462 0.2331 0.4064 0.033 Uiso 1 1 calc R
C2 C 1.11141(14) 0.31973(10) 0.21505(8) 0.0253(3) Uani 1 1 d .
H2A H 1.1566 0.3465 0.1820 0.030 Uiso 1 1 calc R
H2B H 1.1594 0.2709 0.2338 0.030 Uiso 1 1 calc R
C3 C 0.81278(14) 0.40131(8) 0.29352(8) 0.0208(3) Uani 1 1 d .
H3A H 0.7533 0.4359 0.3125 0.025 Uiso 1 1 calc R
H3B H 0.8244 0.4246 0.2483 0.025 Uiso 1 1 calc R
C4 C 1.09996(16) 0.28929(10) 0.37799(9) 0.0284(3) Uani 1 1 d .
H4A H 1.1213 0.3217 0.4218 0.034 Uiso 1 1 calc R
H4B H 1.1802 0.2722 0.3653 0.034 Uiso 1 1 calc R
C5 C 1.10190(14) 0.37629(10) 0.27553(9) 0.0254(3) Uani 1 1 d .
H5A H 1.1878 0.3876 0.3044 0.031 Uiso 1 1 calc R
H5B H 1.0630 0.4278 0.2564 0.031 Uiso 1 1 calc R
C6 C 0.94005(14) 0.39644(9) 0.34608(8) 0.0225(3) Uani 1 1 d .
H6A H 0.9812 0.4499 0.3514 0.027 Uiso 1 1 calc R
H6B H 0.9268 0.3793 0.3929 0.027 Uiso 1 1 calc R
C7 C 1.21576(19) 0.07200(15) 0.36532(11) 0.0525(6) Uani 1 1 d .
H7A H 1.2634 0.1129 0.3455 0.079 Uiso 1 1 calc R
H7B H 1.2500 0.0187 0.3586 0.079 Uiso 1 1 calc R
H7C H 1.2237 0.0821 0.4160 0.079 Uiso 1 1 calc R
C8 C 0.9539(2) 0.00338(12) 0.36260(12) 0.0516(6) Uani 1 1 d .
H8A H 0.8645 0.0028 0.3375 0.077 Uiso 1 1 calc R
H8B H 0.9595 0.0194 0.4119 0.077 Uiso 1 1 calc R
H8C H 0.9903 -0.0504 0.3613 0.077 Uiso 1 1 calc R
C9 C 1.03419(15) 0.04711(9) 0.22516(9) 0.0260(3) Uani 1 1 d .
H9A H 0.9469 0.0310 0.2036 0.039 Uiso 1 1 calc R
H9B H 1.0920 0.0021 0.2234 0.039 Uiso 1 1 calc R
H9C H 1.0586 0.0929 0.1991 0.039 Uiso 1 1 calc R
C10 C 0.94414(17) 0.46230(10) 0.11180(10) 0.0331(4) Uani 1 1 d .
H10A H 0.8928 0.4820 0.1443 0.050 Uiso 1 1 calc R
H10B H 0.9172 0.4890 0.0659 0.050 Uiso 1 1 calc R
H10C H 1.0340 0.4741 0.1313 0.050 Uiso 1 1 calc R
C11 C 0.74800(15) 0.33107(10) 0.07238(9) 0.0278(3) Uani 1 1 d .
H11A H 0.7087 0.3372 0.1132 0.042 Uiso 1 1 calc R
H11B H 0.7342 0.2762 0.0539 0.042 Uiso 1 1 calc R
H11C H 0.7096 0.3694 0.0354 0.042 Uiso 1 1 calc R
C12 C 1.00381(19) 0.32115(12) 0.02785(10) 0.0379(4) Uani 1 1 d .
H12A H 0.9880 0.2641 0.0167 0.057 Uiso 1 1 calc R
H12B H 1.0955 0.3302 0.0435 0.057 Uiso 1 1 calc R
H12C H 0.9708 0.3535 -0.0144 0.057 Uiso 1 1 calc R
C13 C 0.65861(16) 0.18329(10) 0.34793(9) 0.0278(3) Uani 1 1 d .
H13A H 0.6800 0.1529 0.3087 0.042 Uiso 1 1 calc R
H13B H 0.5792 0.1626 0.3580 0.042 Uiso 1 1 calc R
H13C H 0.7272 0.1776 0.3901 0.042 Uiso 1 1 calc R
C14 C 0.47867(15) 0.31079(10) 0.26527(10) 0.0306(4) Uani 1 1 d .
H14A H 0.4697 0.3681 0.2536 0.046 Uiso 1 1 calc R
H14B H 0.4126 0.2947 0.2902 0.046 Uiso 1 1 calc R
H14C H 0.4697 0.2795 0.2216 0.046 Uiso 1 1 calc R
C15 C 0.64714(18) 0.35109(10) 0.40597(9) 0.0327(4) Uani 1 1 d .
H15A H 0.6203 0.4065 0.3939 0.049 Uiso 1 1 calc R
H15B H 0.7348 0.3509 0.4337 0.049 Uiso 1 1 calc R
H15C H 0.5910 0.3268 0.4338 0.049 Uiso 1 1 calc R
C16 C 0.54633(13) 0.14700(9) 0.14726(8) 0.0189(3) Uani 1 1 d .
C17 C 0.47394(14) 0.11029(9) 0.19030(8) 0.0224(3) Uani 1 1 d .
H17A H 0.5146 0.0761 0.2277 0.027 Uiso 1 1 calc R
C18 C 0.34319(15) 0.12295(10) 0.17922(9) 0.0293(4) Uani 1 1 d .
H18A H 0.2959 0.0980 0.2094 0.035 Uiso 1 1 calc R
C19 C 0.28224(15) 0.17160(11) 0.12467(9) 0.0316(4) Uani 1 1 d .
H19A H 0.1932 0.1803 0.1172 0.038 Uiso 1 1 calc R
C20 C 0.35209(15) 0.20762(10) 0.08088(9) 0.0292(4) Uani 1 1 d .
H20A H 0.3105 0.2409 0.0430 0.035 Uiso 1 1 calc R
C21 C 0.48252(14) 0.19543(9) 0.09185(8) 0.0232(3) Uani 1 1 d .
H21A H 0.5290 0.2204 0.0612 0.028 Uiso 1 1 calc R
C22 C 0.74870(13) 0.09839(8) 0.08095(7) 0.0162(3) Uani 1 1 d .
C23 C 0.66524(13) 0.04587(8) 0.03639(7) 0.0177(3) Uani 1 1 d .
H23A H 0.5859 0.0329 0.0474 0.021 Uiso 1 1 calc R
C24 C 0.69661(14) 0.01272(9) -0.02333(7) 0.0200(3) Uani 1 1 d .
H24A H 0.6388 -0.0226 -0.0526 0.024 Uiso 1 1 calc R
C25 C 0.81214(15) 0.03083(9) -0.04055(8) 0.0233(3) Uani 1 1 d .
H25A H 0.8340 0.0077 -0.0812 0.028 Uiso 1 1 calc R
C26 C 0.89498(15) 0.08304(10) 0.00228(8) 0.0254(3) Uani 1 1 d .
H26A H 0.9741 0.0958 -0.0092 0.030 Uiso 1 1 calc R
C27 C 0.86361(14) 0.11700(9) 0.06181(8) 0.0209(3) Uani 1 1 d .
H27A H 0.9210 0.1534 0.0900 0.025 Uiso 1 1 calc R

loop_
_atom_site_aniso_label
_atom_site_aniso_U_11
_atom_site_aniso_U_22
_atom_site_aniso_U_33
_atom_site_aniso_U_23
_atom_site_aniso_U_13
_atom_site_aniso_U_12
Zr 0.01437(7) 0.01455(7) 0.01564(7) -0.00309(5) 0.00134(5) 0.00026(5)
N1 0.0221(6) 0.0186(6) 0.0209(6) -0.0030(5) -0.0026(5) 0.0017(5)
N2 0.0161(6) 0.0209(6) 0.0216(6) -0.0047(5) 0.0033(5) -0.0021(5)
N3 0.0184(6) 0.0164(6) 0.0184(6) -0.0024(5) 0.0038(5) -0.0004(4)
N4 0.0189(6) 0.0206(6) 0.0227(6) -0.0057(5) 0.0009(5) -0.0002(5)
P 0.01522(17) 0.02142(18) 0.01734(17) -0.00548(14) 0.00341(13) -0.00159(13)
Si1 0.0237(2) 0.0209(2) 0.0265(2) 0.00218(17) 0.00361(17) 0.00626(16)
Si2 0.0229(2) 0.0207(2) 0.0227(2) -0.00098(16) 0.00841(16) -0.00250(16)
Si3 0.0220(2) 0.0194(2) 0.0219(2) -0.00480(16) 0.00864(16) -0.00105(15)
C1 0.0335(9) 0.0247(8) 0.0203(7) -0.0026(6) -0.0051(6) 0.0025(7)
C2 0.0178(7) 0.0284(8) 0.0300(8) -0.0075(7) 0.0056(6) -0.0026(6)
C3 0.0232(7) 0.0161(7) 0.0240(7) -0.0025(6) 0.0068(6) -0.0001(5)
C4 0.0268(8) 0.0267(8) 0.0255(8) -0.0069(6) -0.0080(6) 0.0016(6)
C5 0.0191(7) 0.0260(8) 0.0302(8) -0.0083(6) 0.0030(6) -0.0056(6)
C6 0.0256(8) 0.0183(7) 0.0235(7) -0.0071(6) 0.0051(6) -0.0027(6)
C7 0.0360(11) 0.0733(16) 0.0414(11) -0.0107(11) -0.0070(9) 0.0268(10)
C8 0.0816(16) 0.0299(10) 0.0535(13) 0.0085(9) 0.0373(12) 0.0033(10)
C9 0.0222(8) 0.0227(8) 0.0330(9) -0.0027(6) 0.0057(6) 0.0022(6)
C10 0.0331(9) 0.0244(8) 0.0428(10) 0.0024(7) 0.0106(8) -0.0053(7)
C11 0.0280(8) 0.0274(8) 0.0255(8) 0.0022(6) 0.0004(6) -0.0030(6)
C12 0.0481(11) 0.0389(10) 0.0336(10) 0.0036(8) 0.0239(8) 0.0040(8)
C13 0.0348(9) 0.0243(8) 0.0260(8) -0.0005(6) 0.0104(7) -0.0023(7)
C14 0.0219(8) 0.0263(8) 0.0437(10) -0.0078(7) 0.0071(7) 0.0005(6)
C15 0.0436(10) 0.0308(9) 0.0288(9) -0.0093(7) 0.0190(8) -0.0051(7)
C16 0.0169(7) 0.0191(7) 0.0213(7) -0.0070(5) 0.0053(5) -0.0028(5)
C17 0.0228(7) 0.0225(7) 0.0231(7) -0.0064(6) 0.0078(6) -0.0048(6)
C18 0.0233(8) 0.0336(9) 0.0346(9) -0.0145(7) 0.0145(7) -0.0078(7)
C19 0.0160(7) 0.0372(9) 0.0417(10) -0.0173(8) 0.0061(7) -0.0005(6)
C20 0.0233(8) 0.0292(8) 0.0321(9) -0.0063(7) -0.0006(7) 0.0036(6)
C21 0.0202(7) 0.0248(8) 0.0242(7) -0.0028(6) 0.0039(6) -0.0009(6)
C22 0.0172(6) 0.0152(6) 0.0162(6) -0.0004(5) 0.0035(5) 0.0008(5)
C23 0.0170(7) 0.0180(7) 0.0182(7) 0.0008(5) 0.0038(5) 0.0005(5)
C24 0.0228(7) 0.0187(7) 0.0169(7) -0.0011(5) 0.0006(6) 0.0022(5)
C25 0.0294(8) 0.0236(8) 0.0186(7) -0.0004(6) 0.0091(6) 0.0066(6)
C26 0.0229(8) 0.0266(8) 0.0300(8) 0.0011(6) 0.0131(6) 0.0005(6)
C27 0.0188(7) 0.0199(7) 0.0245(7) -0.0018(6) 0.0059(6) -0.0024(5)

loop_
_atom_type_symbol
_atom_type_description
_atom_type_scat_dispersion_real
_atom_type_scat_dispersion_imag
_atom_type_scat_source
C C 0.0033 0.0016 'International Tables Vol C Tables 4.2.6.8 and 6.1.1.4'
H H 0.0000 0.0000 'International Tables Vol C Tables 4.2.6.8 and 6.1.1.4'
N N 0.0061 0.0033 'International Tables Vol C Tables 4.2.6.8 and 6.1.1.4'
Si Si 0.0817 0.0704 'International Tables Vol C Tables 4.2.6.8 and 6.1.1.4'
P P 0.1023 0.0942 'International Tables Vol C Tables 4.2.6.8 and 6.1.1.4'
Zr Zr -2.9673 0.5597 'International Tables Vol C Tables 4.2.6.8 and 6.1.1.4'

loop_
_geom_angle_atom_site_label_1
_geom_angle_atom_site_label_2
_geom_angle_atom_site_label_3
_geom_angle
N3 Zr N1 110.82(5)
N3 Zr N2 113.01(5)
N1 Zr N2 113.19(5)
N3 Zr N4 73.92(4)
N1 Zr N4 73.59(5)
N2 Zr N4 73.23(4)
N3 Zr P 106.47(3)
N1 Zr P 102.58(4)
N2 Zr P 110.06(3)
N4 Zr P 175.87(3)
C1 N1 Si1 116.21(10)
C1 N1 Zr 113.58(9)
Si1 N1 Zr 130.13(7)
C2 N2 Si2 115.25(10)
C2 N2 Zr 113.90(9)
Si2 N2 Zr 126.91(7)
C3 N3 Si3 117.58(9)
C3 N3 Zr 113.98(9)
Si3 N3 Zr 126.22(7)
C5 N4 C6 112.07(12)
C5 N4 C4 112.03(12)
C6 N4 C4 112.05(12)
C5 N4 Zr 107.40(8)
C6 N4 Zr 106.15(8)
C4 N4 Zr 106.71(9)
C22 P C16 103.74(6)
C22 P Zr 118.49(5)
C16 P Zr 119.06(5)
N1 Si1 C9 108.92(7)
N1 Si1 C8 111.31(8)
C9 Si1 C8 110.17(9)
N1 Si1 C7 110.80(9)
C9 Si1 C7 107.19(8)
C8 Si1 C7 108.38(11)
N2 Si2 C11 108.23(7)
N2 Si2 C12 111.60(8)
C11 Si2 C12 110.21(8)
N2 Si2 C10 112.57(7)
C11 Si2 C10 107.68(8)
C12 Si2 C10 106.49(8)
N3 Si3 C14 112.17(7)
N3 Si3 C15 110.95(7)
C14 Si3 C15 107.20(8)
N3 Si3 C13 107.78(7)
C14 Si3 C13 110.93(8)
C15 Si3 C13 107.76(8)
N1 C1 C4 108.18(13)
N1 C1 H1A 110.1
C4 C1 H1A 110.1
N1 C1 H1B 110.1
C4 C1 H1B 110.1
H1A C1 H1B 108.4
N2 C2 C5 108.19(12)
N2 C2 H2A 110.1
C5 C2 H2A 110.1
N2 C2 H2B 110.1
C5 C2 H2B 110.1
H2A C2 H2B 108.4
N3 C3 C6 107.86(12)
N3 C3 H3A 110.1
C6 C3 H3A 110.1
N3 C3 H3B 110.1
C6 C3 H3B 110.1
H3A C3 H3B 108.4
N4 C4 C1 108.13(12)
N4 C4 H4A 110.1
C1 C4 H4A 110.1
N4 C4 H4B 110.1
C1 C4 H4B 110.1
H4A C4 H4B 108.4
N4 C5 C2 108.59(12)
N4 C5 H5A 110.0
C2 C5 H5A 110.0
N4 C5 H5B 110.0
C2 C5 H5B 110.0
H5A C5 H5B 108.4
N4 C6 C3 108.98(11)
N4 C6 H6A 109.9
C3 C6 H6A 109.9
N4 C6 H6B 109.9
C3 C6 H6B 109.9
H6A C6 H6B 108.3
Si1 C7 H7A 109.5
Si1 C7 H7B 109.5
H7A C7 H7B 109.5
Si1 C7 H7C 109.5
H7A C7 H7C 109.5
H7B C7 H7C 109.5
Si1 C8 H8A 109.5
Si1 C8 H8B 109.5
H8A C8 H8B 109.5
Si1 C8 H8C 109.5
H8A C8 H8C 109.5
H8B C8 H8C 109.5
Si1 C9 H9A 109.5
Si1 C9 H9B 109.5
H9A C9 H9B 109.5
Si1 C9 H9C 109.5
H9A C9 H9C 109.5
H9B C9 H9C 109.5
Si2 C10 H10A 109.5
Si2 C10 H10B 109.5
H10A C10 H10B 109.5
Si2 C10 H10C 109.5
H10A C10 H10C 109.5
H10B C10 H10C 109.5
Si2 C11 H11A 109.5
Si2 C11 H11B 109.5
H11A C11 H11B 109.5
Si2 C11 H11C 109.5
H11A C11 H11C 109.5
H11B C11 H11C 109.5
Si2 C12 H12A 109.5
Si2 C12 H12B 109.5
H12A C12 H12B 109.5
Si2 C12 H12C 109.5
H12A C12 H12C 109.5
H12B C12 H12C 109.5
Si3 C13 H13A 109.5
Si3 C13 H13B 109.5
H13A C13 H13B 109.5
Si3 C13 H13C 109.5
H13A C13 H13C 109.5
H13B C13 H13C 109.5
Si3 C14 H14A 109.5
Si3 C14 H14B 109.5
H14A C14 H14B 109.5
Si3 C14 H14C 109.5
H14A C14 H14C 109.5
H14B C14 H14C 109.5
Si3 C15 H15A 109.5
Si3 C15 H15B 109.5
H15A C15 H15B 109.5
Si3 C15 H15C 109.5
H15A C15 H15C 109.5
H15B C15 H15C 109.5
C21 C16 C17 117.64(13)
C21 C16 P 123.17(11)
C17 C16 P 119.20(12)
C18 C17 C16 121.14(15)
C18 C17 H17A 119.4
C16 C17 H17A 119.4
C19 C18 C17 120.30(15)
C19 C18 H18A 119.9
C17 C18 H18A 119.9
C18 C19 C20 119.39(15)
C18 C19 H19A 120.3
C20 C19 H19A 120.3
C19 C20 C21 120.55(16)
C19 C20 H20A 119.7
C21 C20 H20A 119.7
C20 C21 C16 120.97(15)
C20 C21 H21A 119.5
C16 C21 H21A 119.5
C27 C22 C23 117.33(13)
C27 C22 P 120.91(11)
C23 C22 P 121.27(10)
C24 C23 C22 121.28(13)
C24 C23 H23A 119.4
C22 C23 H23A 119.4
C23 C24 C25 120.40(14)
C23 C24 H24A 119.8
C25 C24 H24A 119.8
C26 C25 C24 119.16(14)
C26 C25 H25A 120.4
C24 C25 H25A 120.4
C25 C26 C27 120.72(14)
C25 C26 H26A 119.6
C27 C26 H26A 119.6
C26 C27 C22 121.10(14)
C26 C27 H27A 119.4
C22 C27 H27A 119.4

loop_
_geom_bond_atom_site_label_1
_geom_bond_atom_site_label_2
_geom_bond_distance
Zr N3 2.0453(12)
Zr N1 2.0713(12)
Zr N2 2.0830(12)
Zr N4 2.5229(12)
Zr P 2.7061(4)
N1 C1 1.4826(19)
N1 Si1 1.7305(13)
N2 C2 1.4840(18)
N2 Si2 1.7390(13)
N3 C3 1.4850(18)
N3 Si3 1.7407(12)
N4 C5 1.480(2)
N4 C6 1.4853(19)
N4 C4 1.486(2)
P C22 1.8201(14)
P C16 1.8352(15)
Si1 C9 1.8644(17)
Si1 C8 1.865(2)
Si1 C7 1.8762(19)
Si2 C11 1.8639(16)
Si2 C12 1.8730(17)
Si2 C10 1.8772(17)
Si3 C14 1.8636(17)
Si3 C15 1.8686(16)
Si3 C13 1.8744(17)
C1 C4 1.519(2)
C1 H1A 0.9900
C1 H1B 0.9900
C2 C5 1.523(2)
C2 H2A 0.9900
C2 H2B 0.9900
C3 C6 1.523(2)
C3 H3A 0.9900
C3 H3B 0.9900
C4 H4A 0.9900
C4 H4B 0.9900
C5 H5A 0.9900
C5 H5B 0.9900
C6 H6A 0.9900
C6 H6B 0.9900
C7 H7A 0.9800
C7 H7B 0.9800
C7 H7C 0.9800
C8 H8A 0.9800
C8 H8B 0.9800
C8 H8C 0.9800
C9 H9A 0.9800
C9 H9B 0.9800
C9 H9C 0.9800
C10 H10A 0.9800
C10 H10B 0.9800
C10 H10C 0.9800
C11 H11A 0.9800
C11 H11B 0.9800
C11 H11C 0.9800
C12 H12A 0.9800
C12 H12B 0.9800
C12 H12C 0.9800
C13 H13A 0.9800
C13 H13B 0.9800
C13 H13C 0.9800
C14 H14A 0.9800
C14 H14B 0.9800
C14 H14C 0.9800
C15 H15A 0.9800
C15 H15B 0.9800
C15 H15C 0.9800
C16 C21 1.398(2)
C16 C17 1.399(2)
C17 C18 1.394(2)
C17 H17A 0.9500
C18 C19 1.379(3)
C18 H18A 0.9500
C19 C20 1.386(2)
C19 H19A 0.9500
C20 C21 1.390(2)
C20 H20A 0.9500
C21 H21A 0.9500
C22 C27 1.4016(19)
C22 C23 1.4076(19)
C23 C24 1.3871(19)
C23 H23A 0.9500
C24 C25 1.390(2)
C24 H24A 0.9500
C25 C26 1.385(2)
C25 H25A 0.9500
C26 C27 1.389(2)
C26 H26A 0.9500
C27 H27A 0.9500
